data_7124341
loop_
_publ_author_name
'Fostvedt, Jade I.'
'Lohrey, Trevor D.'
'Bergman, Robert G.'
'Arnold, John'

_publ_section_title
;
 Structural diversity in multinuclear tantalum polyhydrides formed via
 reductive hydrogenolysis of metal--carbon bonds
;
_journal_name_full 'Chemical Communications'
_journal_paper_doi 10.1039/C9CC07686G
_journal_year 2019
_chemical_formula_moiety 'C27 H37 B Cl N4 Ta'
_chemical_formula_sum 'C27 H37 B Cl N4 Ta'
_chemical_formula_weight 644.81
_chemical_name_systematic
(Bis(3-(2,4,6-trimethylphenyl)-imidazole-2-ylidene)dihydrido)boron-chloridio-trimethyl-tantalum(V)
_chemical_properties_physical Air-sensitive,Moisture-sensitive,Oxygen-sensitive
_chemical_temperature_decomposition 416
_space_group_crystal_system triclinic
_space_group_IT_number 2
_space_group_name_Hall '-P 1'
_space_group_name_H-M_alt 'P -1'
_symmetry_space_group_name_Hall '-P 1'
_symmetry_space_group_name_H-M 'P -1'
_atom_sites_solution_hydrogens geom
_atom_sites_solution_primary iterative
_atom_sites_solution_secondary difmap
_audit_creation_date 2019-06-14
_audit_creation_method
;
Olex2 1.2
(compiled May 18 2018 14:05:52 for OlexSys, GUI svn.r5506)
;
_audit_update_record
;
2019-08-31 deposited with the CCDC.    2019-10-10 downloaded from the CCDC.
;
_cell_angle_alpha 93.644(2)
_cell_angle_beta 98.974(2)
_cell_angle_gamma 94.335(2)
_cell_formula_units_Z 2
_cell_length_a 10.4157(3)
_cell_length_b 11.4099(3)
_cell_length_c 12.0668(2)
_cell_measurement_reflns_used 22868
_cell_measurement_temperature 100(2)
_cell_measurement_theta_max 29.6920
_cell_measurement_theta_min 3.6070
_cell_volume 1408.30(6)
_computing_cell_refinement 'CrysAlisPro 1.171.39.37b (Rigaku OD, 2017)'
_computing_data_collection 'CrysAlisPro 1.171.39.37b (Rigaku OD, 2017)'
_computing_data_reduction 'CrysAlisPro 1.171.39.37b (Rigaku OD, 2017)'
_computing_molecular_graphics 'Olex2 (Dolomanov et al., 2009)'
_computing_publication_material 'Olex2 (Dolomanov et al., 2009)'
_computing_structure_refinement 'ShelXL (Sheldrick, 2015)'
_computing_structure_solution 'ShelXT (Sheldrick, 2015)'
_diffrn_ambient_temperature 100(2)
_diffrn_detector_area_resol_mean 5.8140
_diffrn_detector_type 'Pilatus 200K'
_diffrn_measured_fraction_theta_full 0.998
_diffrn_measured_fraction_theta_max 0.855
_diffrn_measurement_details
;
List of Runs (angles in degrees, time in seconds):

  # Type    Start    End  Width  t~exp~   \w     \q     \k     \f   Frames
#--------------------------------------------------------------------------
  1  \w     24.00  75.00   0.50    0.50    --    2.33  57.00 -30.00  102
  2  \w    -12.00  74.00   0.50    0.50    --    2.33  57.00-150.00  172
  3  \w     22.00  47.00   0.50    0.50    --    2.33  18.00  48.00   50
  4  \w    -71.00  25.00   0.50    0.50    --    2.33 -77.00  90.00  192
  5  \w    -71.00  17.00   0.50    0.50    --    2.33 -57.00   0.00  176
  6  \w    -78.00  14.00   0.50    0.50    --    2.33 -18.00-120.00  184
  7  \w     -9.00  31.00   0.50    0.50    --    2.33 -99.00   0.00   80
  8  \w    -15.00  31.00   0.50    0.50    --   -2.02 -99.00  60.00   92
  9  \w    -15.00  31.00   0.50    0.50    --   -2.02 -99.00 150.00   92
 10  \w    -15.00  31.00   0.50    0.50    --   -2.02 -99.00-150.00   92
;
_diffrn_measurement_device 'four-circle diffractometer'
_diffrn_measurement_device_type 'ROD, Synergy Custom DW system, Pilatus 200K'
_diffrn_measurement_method '\w scans'
_diffrn_radiation_type MoK\a
_diffrn_radiation_wavelength 0.71073
_diffrn_reflns_av_R_equivalents 0.0411
_diffrn_reflns_av_unetI/netI 0.0306
_diffrn_reflns_Laue_measured_fraction_full 0.998
_diffrn_reflns_Laue_measured_fraction_max 0.855
_diffrn_reflns_limit_h_max 13
_diffrn_reflns_limit_h_min -13
_diffrn_reflns_limit_k_max 14
_diffrn_reflns_limit_k_min -14
_diffrn_reflns_limit_l_max 16
_diffrn_reflns_limit_l_min -14
_diffrn_reflns_number 31687
_diffrn_reflns_point_group_measured_fraction_full 0.998
_diffrn_reflns_point_group_measured_fraction_max 0.855
_diffrn_reflns_theta_full 25.242
_diffrn_reflns_theta_max 29.692
_diffrn_reflns_theta_min 3.429
_diffrn_source 'Rotating-anode X-Ray tube'
_exptl_absorpt_coefficient_mu 4.019
_exptl_absorpt_correction_T_max 1.00000
_exptl_absorpt_correction_T_min 0.62201
_exptl_absorpt_correction_type multi-scan
_exptl_absorpt_process_details
;
CrysAlisPro 1.171.39.37b (Rigaku Oxford Diffraction, 2017)
Empirical absorption correction using spherical harmonics,
 implemented in SCALE3 ABSPACK scaling algorithm.
;
_exptl_crystal_colour yellow
_exptl_crystal_colour_primary yellow
_exptl_crystal_density_diffrn 1.521
_exptl_crystal_description block
_exptl_crystal_F_000 644
_exptl_crystal_recrystallization_method 'Re-crystallisation from solvent: toluene'
_exptl_crystal_size_max 0.18
_exptl_crystal_size_mid 0.16
_exptl_crystal_size_min 0.1
_refine_diff_density_max 0.639
_refine_diff_density_min -0.565
_refine_diff_density_rms 0.095
_refine_ls_extinction_method none
_refine_ls_goodness_of_fit_ref 1.066
_refine_ls_hydrogen_treatment constr
_refine_ls_matrix_type full
_refine_ls_number_parameters 316
_refine_ls_number_reflns 6830
_refine_ls_number_restraints 0
_refine_ls_restrained_S_all 1.066
_refine_ls_R_factor_all 0.0209
_refine_ls_R_factor_gt 0.0191
_refine_ls_shift/su_max 0.001
_refine_ls_shift/su_mean 0.000
_refine_ls_structure_factor_coef Fsqd
_refine_ls_weighting_details 'w=1/[\s^2^(Fo^2^)+(0.0244P)^2^] where P=(Fo^2^+2Fc^2^)/3'
_refine_ls_weighting_scheme calc
_refine_ls_wR_factor_gt 0.0455
_refine_ls_wR_factor_ref 0.0460
_reflns_Friedel_coverage 0.000
_reflns_number_gt 6424
_reflns_number_total 6830
_reflns_threshold_expression 'I > 2\s(I)'
_cod_data_source_file c9cc07686g7.cif
_cod_data_source_block jif002
_cod_depositor_comments
;
The following automatic conversions were performed:

'_chemical_melting_point' tag was changed to
'_chemical_temperature_decomposition' since the value had been '416
(decomp)'. The value '416 (decomp)' was changed to '416'.

Automatic conversion script
Id: cif_fix_values 4973 2017-02-22 13:04:09Z antanas 
;
_cod_database_code 7124341
_shelx_shelxl_version_number 2018/3
_shelx_space_group_comment
;
The symmetry employed for this shelxl refinement is uniquely defined
by the following loop, which should always be used as a source of
symmetry information in preference to the above space-group names.
They are only intended as comments.
;
_olex2_refinement_description
;
1. Fixed Uiso
 At 1.2 times of:
  All B(H,H) groups, {H26A,H26B,H26C} of C26, {H27A,H27B,H27C} of C27, All
  C(H) groups
 At 1.5 times of:
  {H21A,H21B,H21C} of C21, {H18A,H18B,H18C} of C18, {H1C,H1D,H1E} of C1, {H5A,
  H5B,H5C} of C5, {H25A,H25B,H25C} of C25, {H24A,H24B,H24C} of C24, {H8A,H8B,
  H8C} of C8
2.a Secondary CH2 refined with riding coordinates:
 B1(H1A,H1B)
2.b Aromatic/amide H refined with riding coordinates:
 C22(H22), C13(H13), C14(H14), C11(H11), C10(H10), C19(H19), C9(H9), C3(H3)
2.c Idealised Me refined as rotating group:
 C27(H27A,H27B,H27C), C26(H26A,H26B,H26C), C25(H25A,H25B,H25C), C24(H24A,H24B,
 H24C), C18(H18A,H18B,H18C), C8(H8A,H8B,H8C), C21(H21A,H21B,H21C), C1(H1C,H1D,
 H1E), C5(H5A,H5B,H5C)
;
_olex2_submission_special_instructions 'No special instructions were received'
_oxdiff_exptl_absorpt_empirical_details
;
Empirical correction (ABSPACK) includes:
- Absorption correction using spherical harmonics
- Frame scaling
;

loop_
_space_group_symop_operation_xyz
'x, y, z'
'-x, -y, -z'

loop_
_atom_site_label
_atom_site_type_symbol
_atom_site_fract_x
_atom_site_fract_y
_atom_site_fract_z
_atom_site_U_iso_or_equiv
_atom_site_adp_type
_atom_site_occupancy
_atom_site_site_symmetry_order
_atom_site_calc_flag
_atom_site_refinement_flags_posn
Ta1 Ta 0.07770(2) 0.25619(2) 0.21420(2) 0.01172(3) Uani 1 1 d .
Cl1 Cl -0.11462(5) 0.23465(4) 0.29925(4) 0.01842(10) Uani 1 1 d .
N4 N 0.19654(16) 0.34910(14) 0.49362(13) 0.0127(3) Uani 1 1 d .
N2 N 0.18406(17) 0.50900(15) 0.19146(14) 0.0153(3) Uani 1 1 d .
N3 N 0.12472(16) 0.47687(14) 0.38058(14) 0.0133(3) Uani 1 1 d .
N1 N 0.31596(16) 0.41876(15) 0.10194(14) 0.0139(3) Uani 1 1 d .
C12 C 0.21584(19) 0.40076(17) 0.16139(16) 0.0129(4) Uani 1 1 d .
C27 C 0.2625(2) 0.17873(18) 0.25498(18) 0.0187(4) Uani 1 1 d .
H27A H 0.287474 0.145526 0.187214 0.022 Uiso 1 1 calc GR
H27B H 0.253011 0.117920 0.305289 0.022 Uiso 1 1 calc GR
H27C H 0.328461 0.238593 0.290394 0.022 Uiso 1 1 calc GR
C15 C 0.14941(18) 0.36357(17) 0.38376(16) 0.0121(4) Uani 1 1 d .
C26 C 0.0238(2) 0.06958(19) 0.15765(19) 0.0238(5) Uani 1 1 d .
H26A H 0.077386 0.045162 0.103968 0.029 Uiso 1 1 calc GR
H26B H -0.066208 0.059424 0.123207 0.029 Uiso 1 1 calc GR
H26C H 0.036797 0.022636 0.221071 0.029 Uiso 1 1 calc GR
C6 C 0.39067(19) 0.33200(17) 0.05515(16) 0.0136(4) Uani 1 1 d .
C25 C -0.0146(2) 0.2864(2) 0.04393(17) 0.0223(5) Uani 1 1 d .
H25A H -0.107306 0.268890 0.036811 0.033 Uiso 1 1 calc GR
H25B H 0.018819 0.236167 -0.009695 0.033 Uiso 1 1 calc GR
H25C H 0.004060 0.367288 0.029963 0.033 Uiso 1 1 calc GR
C22 C 0.2244(2) 0.05706(18) 0.61053(17) 0.0156(4) Uani 1 1 d .
H22 H 0.171345 -0.003224 0.632942 0.019 Uiso 1 1 calc R
C13 C 0.1551(2) 0.53516(18) 0.48565(17) 0.0170(4) Uani 1 1 d .
H13 H 0.146700 0.614310 0.503976 0.020 Uiso 1 1 calc R
C16 C 0.2505(2) 0.24528(17) 0.53827(16) 0.0141(4) Uani 1 1 d .
C14 C 0.1997(2) 0.45569(18) 0.55727(17) 0.0177(4) Uani 1 1 d .
H14 H 0.227162 0.469514 0.634414 0.021 Uiso 1 1 calc R
C20 C 0.3574(2) 0.04419(19) 0.61624(17) 0.0171(4) Uani 1 1 d .
C11 C 0.2626(2) 0.59446(19) 0.15250(18) 0.0182(4) Uani 1 1 d .
H11 H 0.259248 0.675553 0.163085 0.022 Uiso 1 1 calc R
C23 C 0.1687(2) 0.15696(18) 0.57245(16) 0.0145(4) Uani 1 1 d .
C10 C 0.3450(2) 0.53891(19) 0.09639(18) 0.0198(4) Uani 1 1 d .
H10 H 0.409214 0.574118 0.060693 0.024 Uiso 1 1 calc R
C7 C 0.5101(2) 0.31043(17) 0.11926(16) 0.0143(4) Uani 1 1 d .
C24 C 0.0261(2) 0.16930(19) 0.57415(18) 0.0184(4) Uani 1 1 d .
H24A H -0.013424 0.098193 0.597447 0.028 Uiso 1 1 calc GR
H24B H -0.016085 0.183169 0.500159 0.028 Uiso 1 1 calc GR
H24C H 0.016988 0.234404 0.625937 0.028 Uiso 1 1 calc GR
C4 C 0.3505(2) 0.27992(19) -0.05326(17) 0.0178(4) Uani 1 1 d .
C17 C 0.3852(2) 0.23915(18) 0.54857(16) 0.0155(4) Uani 1 1 d .
C19 C 0.4363(2) 0.13691(19) 0.58654(17) 0.0172(4) Uani 1 1 d .
H19 H 0.525516 0.130517 0.592163 0.021 Uiso 1 1 calc R
C9 C 0.5848(2) 0.22961(18) 0.07373(17) 0.0161(4) Uani 1 1 d .
H9 H 0.663159 0.213252 0.115833 0.019 Uiso 1 1 calc R
B1 B 0.0731(2) 0.5157(2) 0.26205(19) 0.0150(4) Uani 1 1 d .
H1A H -0.002424 0.463938 0.226814 0.018 Uiso 1 1 calc R
H1B H 0.047514 0.595557 0.267887 0.018 Uiso 1 1 calc R
C18 C 0.4749(2) 0.3399(2) 0.52217(19) 0.0214(4) Uani 1 1 d .
H18A H 0.430681 0.380166 0.461964 0.032 Uiso 1 1 calc GR
H18B H 0.551464 0.309780 0.499981 0.032 Uiso 1 1 calc GR
H18C H 0.499711 0.393760 0.587750 0.032 Uiso 1 1 calc GR
C2 C 0.5459(2) 0.17273(18) -0.03250(18) 0.0180(4) Uani 1 1 d .
C8 C 0.5602(2) 0.3773(2) 0.23096(18) 0.0210(4) Uani 1 1 d .
H8A H 0.590055 0.456516 0.219091 0.032 Uiso 1 1 calc GR
H8B H 0.631172 0.339228 0.269793 0.032 Uiso 1 1 calc GR
H8C H 0.491323 0.378934 0.275306 0.032 Uiso 1 1 calc GR
C3 C 0.4290(2) 0.1996(2) -0.09513(18) 0.0205(4) Uani 1 1 d .
H3 H 0.402606 0.162782 -0.166959 0.025 Uiso 1 1 calc R
C21 C 0.4132(2) -0.06658(19) 0.65664(19) 0.0220(4) Uani 1 1 d .
H21A H 0.406471 -0.071530 0.734676 0.033 Uiso 1 1 calc GR
H21B H 0.503267 -0.064706 0.647531 0.033 Uiso 1 1 calc GR
H21C H 0.365470 -0.134025 0.613435 0.033 Uiso 1 1 calc GR
C1 C 0.6284(2) 0.0853(2) -0.0799(2) 0.0274(5) Uani 1 1 d .
H1C H 0.718289 0.104402 -0.047303 0.041 Uiso 1 1 calc GR
H1D H 0.618832 0.088456 -0.160053 0.041 Uiso 1 1 calc GR
H1E H 0.600733 0.007377 -0.062524 0.041 Uiso 1 1 calc GR
C5 C 0.2303(2) 0.3107(3) -0.12867(19) 0.0300(5) Uani 1 1 d .
H5A H 0.164306 0.245877 -0.137000 0.045 Uiso 1 1 calc GR
H5B H 0.251639 0.326572 -0.201131 0.045 Uiso 1 1 calc GR
H5C H 0.198251 0.379336 -0.095906 0.045 Uiso 1 1 calc GR

loop_
_atom_site_aniso_label
_atom_site_aniso_U_11
_atom_site_aniso_U_22
_atom_site_aniso_U_33
_atom_site_aniso_U_23
_atom_site_aniso_U_13
_atom_site_aniso_U_12
Ta1 0.01158(5) 0.01325(5) 0.01036(5) 0.00100(3) 0.00173(3) 0.00133(3)
Cl1 0.0140(2) 0.0224(3) 0.0192(2) 0.00267(19) 0.00424(18) -0.00050(18)
N4 0.0161(8) 0.0099(8) 0.0117(8) 0.0012(6) 0.0011(6) 0.0013(6)
N2 0.0169(9) 0.0154(8) 0.0152(8) 0.0052(6) 0.0042(7) 0.0046(7)
N3 0.0149(8) 0.0126(8) 0.0139(8) 0.0023(6) 0.0055(6) 0.0034(6)
N1 0.0151(8) 0.0158(8) 0.0124(8) 0.0035(6) 0.0052(6) 0.0026(6)
C12 0.0123(9) 0.0168(10) 0.0096(9) 0.0028(7) 0.0004(7) 0.0040(7)
C27 0.0207(11) 0.0164(10) 0.0203(10) 0.0026(8) 0.0047(8) 0.0064(8)
C15 0.0110(9) 0.0131(9) 0.0134(9) 0.0038(7) 0.0042(7) 0.0024(7)
C26 0.0267(12) 0.0198(11) 0.0234(11) -0.0042(9) 0.0033(9) -0.0009(9)
C6 0.0150(9) 0.0142(9) 0.0132(9) 0.0041(7) 0.0060(7) 0.0023(7)
C25 0.0203(11) 0.0312(12) 0.0140(10) 0.0037(9) -0.0010(8) -0.0006(9)
C22 0.0181(10) 0.0136(9) 0.0150(9) 0.0037(7) 0.0026(8) -0.0001(8)
C13 0.0214(11) 0.0128(9) 0.0176(10) -0.0017(7) 0.0068(8) 0.0013(8)
C16 0.0200(10) 0.0114(9) 0.0104(9) 0.0016(7) 0.0003(7) 0.0022(7)
C14 0.0235(11) 0.0145(10) 0.0147(10) -0.0013(7) 0.0030(8) 0.0007(8)
C20 0.0216(11) 0.0177(10) 0.0126(9) 0.0030(8) 0.0026(8) 0.0045(8)
C11 0.0214(11) 0.0148(10) 0.0205(10) 0.0073(8) 0.0061(8) 0.0034(8)
C23 0.0169(10) 0.0165(10) 0.0097(9) 0.0007(7) 0.0013(7) 0.0007(8)
C10 0.0217(11) 0.0200(11) 0.0204(10) 0.0089(8) 0.0086(8) 0.0015(8)
C7 0.0148(10) 0.0162(10) 0.0120(9) 0.0032(7) 0.0029(7) -0.0020(7)
C24 0.0160(10) 0.0187(10) 0.0217(10) 0.0057(8) 0.0045(8) 0.0023(8)
C4 0.0141(10) 0.0262(11) 0.0130(9) 0.0028(8) 0.0020(8) 0.0006(8)
C17 0.0187(10) 0.0167(10) 0.0107(9) 0.0012(7) 0.0027(7) -0.0013(8)
C19 0.0142(10) 0.0230(11) 0.0145(10) 0.0033(8) 0.0013(8) 0.0034(8)
C9 0.0142(10) 0.0167(10) 0.0185(10) 0.0054(8) 0.0047(8) 0.0019(8)
B1 0.0153(11) 0.0145(11) 0.0165(11) 0.0045(8) 0.0036(8) 0.0048(8)
C18 0.0183(11) 0.0218(11) 0.0235(11) 0.0061(9) 0.0020(8) -0.0032(8)
C2 0.0175(10) 0.0147(10) 0.0228(11) 0.0003(8) 0.0077(8) -0.0013(8)
C8 0.0166(10) 0.0293(12) 0.0159(10) -0.0015(8) 0.0003(8) 0.0005(8)
C3 0.0212(11) 0.0249(11) 0.0144(10) -0.0038(8) 0.0041(8) -0.0024(9)
C21 0.0218(11) 0.0207(11) 0.0251(11) 0.0089(9) 0.0033(9) 0.0075(9)
C1 0.0259(12) 0.0225(12) 0.0354(13) -0.0051(9) 0.0127(10) 0.0031(9)
C5 0.0217(12) 0.0516(16) 0.0164(11) 0.0034(10) -0.0004(9) 0.0082(11)

loop_
_atom_type_symbol
_atom_type_description
_atom_type_scat_dispersion_real
_atom_type_scat_dispersion_imag
_atom_type_scat_source
C C 0.0033 0.0016 'International Tables Vol C Tables 4.2.6.8 and 6.1.1.4'
H H 0.0000 0.0000 'International Tables Vol C Tables 4.2.6.8 and 6.1.1.4'
B B 0.0013 0.0007 'International Tables Vol C Tables 4.2.6.8 and 6.1.1.4'
Cl Cl 0.1484 0.1585 'International Tables Vol C Tables 4.2.6.8 and 6.1.1.4'
N N 0.0061 0.0033 'International Tables Vol C Tables 4.2.6.8 and 6.1.1.4'
Ta Ta -0.7052 6.5227 'International Tables Vol C Tables 4.2.6.8 and 6.1.1.4'

loop_
_geom_angle_atom_site_label_1
_geom_angle_atom_site_label_2
_geom_angle_atom_site_label_3
_geom_angle
C12 Ta1 Cl1 140.15(5)
C12 Ta1 C15 78.92(7)
C27 Ta1 Cl1 129.57(6)
C27 Ta1 C12 80.23(7)
C27 Ta1 C15 82.70(7)
C27 Ta1 C26 77.76(8)
C27 Ta1 C25 124.74(8)
C15 Ta1 Cl1 79.83(5)
C26 Ta1 Cl1 83.24(6)
C26 Ta1 C12 134.00(8)
C26 Ta1 C15 136.32(8)
C25 Ta1 Cl1 98.51(6)
C25 Ta1 C12 76.51(8)
C25 Ta1 C15 138.36(8)
C25 Ta1 C26 83.76(9)
C15 N4 C16 126.83(16)
C15 N4 C14 109.32(16)
C14 N4 C16 123.46(16)
C12 N2 C11 110.69(17)
C12 N2 B1 116.83(16)
C11 N2 B1 132.47(18)
C15 N3 C13 111.10(16)
C15 N3 B1 115.21(16)
C13 N3 B1 133.66(17)
C12 N1 C6 128.22(16)
C12 N1 C10 109.75(17)
C10 N1 C6 121.93(16)
N2 C12 Ta1 111.58(13)
N2 C12 N1 105.43(17)
N1 C12 Ta1 142.75(15)
Ta1 C27 H27A 109.5
Ta1 C27 H27B 109.5
Ta1 C27 H27C 109.5
H27A C27 H27B 109.5
H27A C27 H27C 109.5
H27B C27 H27C 109.5
N4 C15 Ta1 141.10(14)
N3 C15 Ta1 112.59(13)
N3 C15 N4 105.72(17)
Ta1 C26 H26A 109.5
Ta1 C26 H26B 109.5
Ta1 C26 H26C 109.5
H26A C26 H26B 109.5
H26A C26 H26C 109.5
H26B C26 H26C 109.5
C7 C6 N1 117.50(18)
C4 C6 N1 120.64(18)
C4 C6 C7 121.63(19)
Ta1 C25 H25A 109.5
Ta1 C25 H25B 109.5
Ta1 C25 H25C 109.5
H25A C25 H25B 109.5
H25A C25 H25C 109.5
H25B C25 H25C 109.5
C20 C22 H22 118.9
C23 C22 H22 118.9
C23 C22 C20 122.17(19)
N3 C13 H13 126.5
C14 C13 N3 106.94(18)
C14 C13 H13 126.5
C23 C16 N4 119.86(18)
C23 C16 C17 122.10(18)
C17 C16 N4 118.01(18)
N4 C14 H14 126.5
C13 C14 N4 106.92(18)
C13 C14 H14 126.5
C22 C20 C21 120.31(19)
C19 C20 C22 118.23(19)
C19 C20 C21 121.4(2)
N2 C11 H11 126.3
C10 C11 N2 107.31(19)
C10 C11 H11 126.3
C22 C23 C16 117.63(19)
C22 C23 C24 119.96(18)
C16 C23 C24 122.35(18)
N1 C10 H10 126.6
C11 C10 N1 106.83(18)
C11 C10 H10 126.6
C6 C7 C8 121.39(19)
C9 C7 C6 118.08(19)
C9 C7 C8 120.43(19)
C23 C24 H24A 109.5
C23 C24 H24B 109.5
C23 C24 H24C 109.5
H24A C24 H24B 109.5
H24A C24 H24C 109.5
H24B C24 H24C 109.5
C6 C4 C3 117.98(19)
C6 C4 C5 123.0(2)
C3 C4 C5 119.0(2)
C16 C17 C18 122.00(18)
C19 C17 C16 117.97(18)
C19 C17 C18 120.02(19)
C20 C19 C17 121.7(2)
C20 C19 H19 119.1
C17 C19 H19 119.1
C7 C9 H9 119.0
C2 C9 C7 122.0(2)
C2 C9 H9 119.0
N2 B1 N3 107.61(16)
N2 B1 H1A 110.2
N2 B1 H1B 110.2
N3 B1 H1A 110.2
N3 B1 H1B 110.2
H1A B1 H1B 108.5
C17 C18 H18A 109.5
C17 C18 H18B 109.5
C17 C18 H18C 109.5
H18A C18 H18B 109.5
H18A C18 H18C 109.5
H18B C18 H18C 109.5
C9 C2 C3 118.3(2)
C9 C2 C1 121.0(2)
C3 C2 C1 120.8(2)
C7 C8 H8A 109.5
C7 C8 H8B 109.5
C7 C8 H8C 109.5
H8A C8 H8B 109.5
H8A C8 H8C 109.5
H8B C8 H8C 109.5
C4 C3 H3 119.0
C2 C3 C4 122.0(2)
C2 C3 H3 119.0
C20 C21 H21A 109.5
C20 C21 H21B 109.5
C20 C21 H21C 109.5
H21A C21 H21B 109.5
H21A C21 H21C 109.5
H21B C21 H21C 109.5
C2 C1 H1C 109.5
C2 C1 H1D 109.5
C2 C1 H1E 109.5
H1C C1 H1D 109.5
H1C C1 H1E 109.5
H1D C1 H1E 109.5
C4 C5 H5A 109.5
C4 C5 H5B 109.5
C4 C5 H5C 109.5
H5A C5 H5B 109.5
H5A C5 H5C 109.5
H5B C5 H5C 109.5

loop_
_geom_bond_atom_site_label_1
_geom_bond_atom_site_label_2
_geom_bond_distance
Ta1 Cl1 2.3928(5)
Ta1 C12 2.2931(19)
Ta1 C27 2.178(2)
Ta1 C15 2.305(2)
Ta1 C26 2.197(2)
Ta1 C25 2.188(2)
N4 C15 1.365(2)
N4 C16 1.448(2)
N4 C14 1.392(3)
N2 C12 1.345(3)
N2 C11 1.378(3)
N2 B1 1.543(3)
N3 C15 1.339(2)
N3 C13 1.373(3)
N3 B1 1.552(3)
N1 C12 1.365(3)
N1 C6 1.445(3)
N1 C10 1.389(3)
C27 H27A 0.9600
C27 H27B 0.9600
C27 H27C 0.9600
C26 H26A 0.9600
C26 H26B 0.9600
C26 H26C 0.9600
C6 C7 1.406(3)
C6 C4 1.390(3)
C25 H25A 0.9600
C25 H25B 0.9600
C25 H25C 0.9600
C22 H22 0.9300
C22 C20 1.395(3)
C22 C23 1.389(3)
C13 H13 0.9300
C13 C14 1.350(3)
C16 C23 1.394(3)
C16 C17 1.396(3)
C14 H14 0.9300
C20 C19 1.390(3)
C20 C21 1.508(3)
C11 H11 0.9300
C11 C10 1.344(3)
C23 C24 1.506(3)
C10 H10 0.9300
C7 C9 1.391(3)
C7 C8 1.504(3)
C24 H24A 0.9600
C24 H24B 0.9600
C24 H24C 0.9600
C4 C3 1.396(3)
C4 C5 1.507(3)
C17 C19 1.393(3)
C17 C18 1.507(3)
C19 H19 0.9300
C9 H9 0.9300
C9 C2 1.386(3)
B1 H1A 0.9700
B1 H1B 0.9700
C18 H18A 0.9600
C18 H18B 0.9600
C18 H18C 0.9600
C2 C3 1.395(3)
C2 C1 1.507(3)
C8 H8A 0.9600
C8 H8B 0.9600
C8 H8C 0.9600
C3 H3 0.9300
C21 H21A 0.9600
C21 H21B 0.9600
C21 H21C 0.9600
C1 H1C 0.9600
C1 H1D 0.9600
C1 H1E 0.9600
C5 H5A 0.9600
C5 H5B 0.9600
C5 H5C 0.9600
